data_2232750
loop_
_publ_author_name
'Fun, Hoong-Kun'
'Shahani, Tara'
'Samshuddin, S.'
'Narayana, B.'
'Sarojini, B. K.'

_publ_section_title
;
 (2<i>E</i>)-3-(3-Bromo-4-methoxyphenyl)-1-(4,4''-difluoro-5'-methoxy-1,1':3',1''-terphenyl-4'-yl)prop-2-en-1-one
;
_journal_coeditor_code HB6536
_journal_issue 12
_journal_name_full 'Acta Crystallographica Section E'
_journal_page_first o3514
_journal_paper_doi 10.1107/S1600536811050884
_journal_volume 67
_journal_year 2011
_chemical_formula_iupac 'C29 H21 Br F2 O3'
_chemical_formula_moiety 'C29 H21 Br F2 O3'
_chemical_formula_sum 'C29 H21 Br F2 O3'
_chemical_formula_weight 535.37
_chemical_name_systematic
;
(2<i>E</i>)-3-(3-Bromo-4-methoxyphenyl)-1-(4,4''-difluoro-5'-methoxy-
1,1':3',1''-terphenyl-4'-yl)prop-2-en-1-one
;
_space_group_IT_number 14
_symmetry_cell_setting monoclinic
_symmetry_space_group_name_Hall '-P 2yn'
_symmetry_space_group_name_H-M 'P 1 21/n 1'
_atom_sites_solution_hydrogens geom
_atom_sites_solution_primary direct
_atom_sites_solution_secondary difmap
_audit_creation_method SHELXL-97
_cell_angle_alpha 90.00
_cell_angle_beta 110.6360(10)
_cell_angle_gamma 90.00
_cell_formula_units_Z 4
_cell_length_a 9.6902(6)
_cell_length_b 20.3345(12)
_cell_length_c 12.9556(8)
_cell_measurement_reflns_used 5893
_cell_measurement_temperature 296(2)
_cell_measurement_theta_max 26.74
_cell_measurement_theta_min 2.28
_cell_volume 2389.0(3)
_computing_cell_refinement 'SAINT (Bruker, 2009)'
_computing_data_collection 'APEX2 (Bruker, 2009)'
_computing_data_reduction 'SAINT (Bruker, 2009)'
_computing_molecular_graphics 'SHELXTL (Sheldrick, 2008)'
_computing_publication_material
;
SHELXTL (Sheldrick, 2008) and PLATON (Spek, 2009)
;
_computing_structure_refinement 'SHELXTL (Sheldrick, 2008)'
_computing_structure_solution 'SHELXTL (Sheldrick, 2008)'
_diffrn_ambient_temperature 296(2)
_diffrn_measured_fraction_theta_full 0.993
_diffrn_measured_fraction_theta_max 0.993
_diffrn_measurement_device_type 'Bruker SMART APEXII CCD'
_diffrn_measurement_method '\f and \w scans'
_diffrn_radiation_monochromator graphite
_diffrn_radiation_source 'fine-focus sealed tube'
_diffrn_radiation_type MoK\a
_diffrn_radiation_wavelength 0.71073
_diffrn_reflns_av_R_equivalents 0.0321
_diffrn_reflns_av_sigmaI/netI 0.0321
_diffrn_reflns_limit_h_max 12
_diffrn_reflns_limit_h_min -12
_diffrn_reflns_limit_k_max 26
_diffrn_reflns_limit_k_min -26
_diffrn_reflns_limit_l_max 16
_diffrn_reflns_limit_l_min -16
_diffrn_reflns_number 22747
_diffrn_reflns_theta_full 27.50
_diffrn_reflns_theta_max 27.50
_diffrn_reflns_theta_min 1.96
_diffrn_standards_number 0
_exptl_absorpt_coefficient_mu 1.766
_exptl_absorpt_correction_T_max 0.8432
_exptl_absorpt_correction_T_min 0.5249
_exptl_absorpt_correction_type multi-scan
_exptl_absorpt_process_details '(<i>SADABS</i>; Bruker, 2009)'
_exptl_crystal_colour colourless
_exptl_crystal_density_diffrn 1.488
_exptl_crystal_density_method 'not measured'
_exptl_crystal_description block
_exptl_crystal_F_000 1088
_exptl_crystal_size_max 0.42
_exptl_crystal_size_mid 0.15
_exptl_crystal_size_min 0.10
_refine_diff_density_max 1.962
_refine_diff_density_min -0.386
_refine_ls_extinction_method none
_refine_ls_goodness_of_fit_ref 1.039
_refine_ls_hydrogen_treatment constr
_refine_ls_matrix_type full
_refine_ls_number_parameters 318
_refine_ls_number_reflns 5455
_refine_ls_number_restraints 0
_refine_ls_restrained_S_all 1.039
_refine_ls_R_factor_all 0.0755
_refine_ls_R_factor_gt 0.0557
_refine_ls_shift/su_max_lt 0.001
_refine_ls_shift/su_mean 0.000
_refine_ls_structure_factor_coef Fsqd
_refine_ls_weighting_details 'calc w=1/[\s^2^(Fo^2^)+(0.1002P)^2^+2.4710P] where P=(Fo^2^+2Fc^2^)/3'
_refine_ls_weighting_scheme calc
_refine_ls_wR_factor_gt 0.1662
_refine_ls_wR_factor_ref 0.1826
_reflns_number_gt 4111
_reflns_number_total 5455
_reflns_threshold_expression I>2\s(I)
_cod_data_source_file hb6536.cif
_cod_data_source_block I
_cod_original_sg_symbol_H-M 'P 21/n'
_cod_database_code 2232750
_cod_database_fobs_code 2232750

loop_
_symmetry_equiv_pos_as_xyz
'x, y, z'
'-x+1/2, y+1/2, -z+1/2'
'-x, -y, -z'
'x-1/2, -y-1/2, z-1/2'

loop_
_atom_site_type_symbol
_atom_site_label
_atom_site_fract_x
_atom_site_fract_y
_atom_site_fract_z
_atom_site_U_iso_or_equiv
_atom_site_adp_type
_atom_site_calc_flag
_atom_site_refinement_flags
_atom_site_occupancy
_atom_site_symmetry_multiplicity
Br Br1 0.78171(4) 0.01704(2) 0.94057(4) 0.05838(18) Uani d . 1 1
F F1 -0.8898(3) 0.02285(16) 0.3378(3) 0.0829(9) Uani d . 1 1
F F2 -0.0561(4) 0.2180(2) 1.2026(2) 0.0959(11) Uani d . 1 1
O O1 0.0167(3) 0.16491(14) 0.5498(2) 0.0466(6) Uani d . 1 1
O O2 0.1325(3) 0.24970(13) 0.7986(2) 0.0544(7) Uani d . 1 1
O O3 0.6494(3) -0.11520(13) 0.9196(2) 0.0549(7) Uani d . 1 1
C C1 -0.5661(4) 0.0674(2) 0.5680(3) 0.0491(9) Uani d . 1 1
H H1A -0.5261 0.0601 0.6436 0.059 Uiso calc R 1 1
C C2 -0.7014(5) 0.0404(2) 0.5087(4) 0.0576(10) Uani d . 1 1
H H2A -0.7535 0.0160 0.5435 0.069 Uiso calc R 1 1
C C3 -0.7566(4) 0.0505(2) 0.3978(4) 0.0556(10) Uani d . 1 1
C C4 -0.6843(5) 0.0873(2) 0.3442(3) 0.0593(11) Uani d . 1 1
H H4A -0.7248 0.0932 0.2683 0.071 Uiso calc R 1 1
C C5 -0.5502(4) 0.1154(2) 0.4048(3) 0.0501(9) Uani d . 1 1
H H5A -0.5012 0.1413 0.3695 0.060 Uiso calc R 1 1
C C6 -0.4877(4) 0.10529(17) 0.5181(3) 0.0377(7) Uani d . 1 1
C C7 -0.3388(4) 0.13085(16) 0.5830(3) 0.0359(7) Uani d . 1 1
C C8 -0.2327(4) 0.13664(16) 0.5331(3) 0.0374(7) Uani d . 1 1
H H8A -0.2575 0.1274 0.4585 0.045 Uiso calc R 1 1
C C9 -0.0913(4) 0.15609(16) 0.5949(3) 0.0352(7) Uani d . 1 1
C C10 -0.0501(4) 0.17015(14) 0.7068(3) 0.0334(6) Uani d . 1 1
C C11 -0.1565(4) 0.16733(15) 0.7562(3) 0.0343(7) Uani d . 1 1
C C12 -0.2992(4) 0.14751(16) 0.6934(3) 0.0370(7) Uani d . 1 1
H H12A -0.3700 0.1454 0.7265 0.044 Uiso calc R 1 1
C C13 -0.1240(4) 0.18309(16) 0.8754(3) 0.0358(7) Uani d . 1 1
C C14 -0.0050(4) 0.1557(2) 0.9580(3) 0.0498(9) Uani d . 1 1
H H14A 0.0608 0.1290 0.9396 0.060 Uiso calc R 1 1
C C15 0.0168(5) 0.1677(3) 1.0683(3) 0.0655(13) Uani d . 1 1
H H15A 0.0965 0.1490 1.1238 0.079 Uiso calc R 1 1
C C16 -0.0789(5) 0.2065(3) 1.0936(3) 0.0594(11) Uani d . 1 1
C C17 -0.1966(5) 0.2347(2) 1.0165(3) 0.0594(11) Uani d . 1 1
H H17A -0.2609 0.2615 1.0366 0.071 Uiso calc R 1 1
C C18 -0.2189(4) 0.2226(2) 0.9060(3) 0.0501(9) Uani d . 1 1
H H18A -0.2995 0.2414 0.8517 0.060 Uiso calc R 1 1
C C19 0.1073(4) 0.19288(17) 0.7681(3) 0.0387(7) Uani d . 1 1
C C20 0.2285(4) 0.14534(19) 0.7912(3) 0.0448(8) Uani d . 1 1
H H20A 0.3242 0.1617 0.8134 0.054 Uiso calc R 1 1
C C21 0.2106(4) 0.08060(18) 0.7826(3) 0.0417(8) Uani d . 1 1
H H21A 0.1137 0.0658 0.7531 0.050 Uiso calc R 1 1
C C22 0.3256(4) 0.02905(18) 0.8141(3) 0.0409(8) Uani d . 1 1
C C23 0.2855(5) -0.03641(19) 0.8042(3) 0.0484(9) Uani d . 1 1
H H23A 0.1861 -0.0475 0.7752 0.058 Uiso calc R 1 1
C C24 0.3908(4) -0.08650(18) 0.8367(3) 0.0489(9) Uani d . 1 1
H H24A 0.3613 -0.1303 0.8284 0.059 Uiso calc R 1 1
C C25 0.5372(4) -0.07106(17) 0.8808(3) 0.0421(8) Uani d . 1 1
C C26 0.5802(4) -0.00506(17) 0.8881(3) 0.0383(7) Uani d . 1 1
C C27 0.4753(4) 0.04443(16) 0.8566(3) 0.0400(7) Uani d . 1 1
H H27A 0.5050 0.0882 0.8638 0.048 Uiso calc R 1 1
C C28 -0.0242(5) 0.1550(3) 0.4338(3) 0.0589(11) Uani d . 1 1
H H28A 0.0605 0.1613 0.4128 0.088 Uiso calc R 1 1
H H28B -0.0993 0.1861 0.3953 0.088 Uiso calc R 1 1
H H28C -0.0611 0.1112 0.4154 0.088 Uiso calc R 1 1
C C29 0.6106(6) -0.1824(2) 0.9226(5) 0.0765(16) Uani d . 1 1
H H29A 0.6980 -0.2078 0.9582 0.115 Uiso calc R 1 1
H H29B 0.5628 -0.1982 0.8487 0.115 Uiso calc R 1 1
H H29D 0.5447 -0.1866 0.9629 0.115 Uiso calc R 1 1

loop_
_atom_site_aniso_label
_atom_site_aniso_U_11
_atom_site_aniso_U_22
_atom_site_aniso_U_33
_atom_site_aniso_U_12
_atom_site_aniso_U_13
_atom_site_aniso_U_23
Br1 0.0392(3) 0.0565(3) 0.0762(3) -0.00361(17) 0.0164(2) 0.00561(19)
F1 0.0413(15) 0.103(2) 0.084(2) -0.0160(14) -0.0029(13) -0.0303(17)
F2 0.085(2) 0.171(3) 0.0257(12) 0.012(2) 0.0129(12) -0.0121(16)
O1 0.0403(14) 0.0676(16) 0.0333(12) -0.0086(12) 0.0147(10) -0.0034(11)
O2 0.0516(16) 0.0418(13) 0.0579(17) -0.0058(12) 0.0043(13) -0.0058(12)
O3 0.0495(16) 0.0413(13) 0.0627(18) 0.0056(12) 0.0056(13) 0.0002(12)
C1 0.045(2) 0.062(2) 0.0364(18) -0.0089(17) 0.0105(16) -0.0036(17)
C2 0.047(2) 0.069(2) 0.056(2) -0.014(2) 0.0173(19) -0.010(2)
C3 0.0277(18) 0.067(3) 0.061(3) -0.0006(17) 0.0009(17) -0.019(2)
C4 0.042(2) 0.084(3) 0.038(2) 0.007(2) -0.0024(17) -0.0061(19)
C5 0.040(2) 0.072(2) 0.0331(18) 0.0042(18) 0.0068(15) 0.0042(17)
C6 0.0321(17) 0.0477(17) 0.0295(16) 0.0008(14) 0.0061(13) -0.0046(14)
C7 0.0331(17) 0.0390(15) 0.0311(16) 0.0017(13) 0.0059(13) 0.0005(12)
C8 0.0419(19) 0.0414(16) 0.0268(15) -0.0006(14) 0.0095(13) -0.0013(13)
C9 0.0356(17) 0.0369(15) 0.0333(16) 0.0004(13) 0.0124(13) 0.0005(12)
C10 0.0341(17) 0.0321(14) 0.0296(15) 0.0013(12) 0.0055(13) 0.0027(12)
C11 0.0377(18) 0.0340(14) 0.0264(15) 0.0012(13) 0.0056(13) 0.0014(12)
C12 0.0354(17) 0.0430(16) 0.0308(16) 0.0004(13) 0.0094(13) 0.0000(13)
C13 0.0360(17) 0.0425(16) 0.0256(15) -0.0026(13) 0.0068(13) 0.0007(12)
C14 0.040(2) 0.069(2) 0.0356(18) 0.0120(18) 0.0085(15) 0.0064(17)
C15 0.048(2) 0.107(4) 0.031(2) 0.016(2) 0.0018(17) 0.011(2)
C16 0.056(2) 0.095(3) 0.0243(17) -0.003(2) 0.0115(16) -0.0065(19)
C17 0.057(3) 0.081(3) 0.040(2) 0.014(2) 0.0156(18) -0.0076(19)
C18 0.050(2) 0.061(2) 0.0320(18) 0.0145(18) 0.0047(15) -0.0016(16)
C19 0.0379(18) 0.0423(17) 0.0318(16) -0.0030(14) 0.0070(13) 0.0006(13)
C20 0.0299(17) 0.055(2) 0.044(2) 0.0015(15) 0.0064(15) 0.0005(16)
C21 0.0341(18) 0.0487(18) 0.0388(18) 0.0025(14) 0.0085(14) 0.0002(15)
C22 0.0376(19) 0.0495(18) 0.0340(17) 0.0020(15) 0.0103(14) 0.0016(14)
C23 0.041(2) 0.0477(18) 0.048(2) 0.0005(16) 0.0061(16) -0.0040(16)
C24 0.048(2) 0.0403(17) 0.051(2) -0.0066(16) 0.0073(17) -0.0069(16)
C25 0.045(2) 0.0394(17) 0.0386(18) 0.0044(14) 0.0112(15) -0.0018(14)
C26 0.0398(18) 0.0420(16) 0.0336(17) -0.0008(14) 0.0137(14) 0.0026(13)
C27 0.046(2) 0.0360(15) 0.0387(18) 0.0007(14) 0.0164(15) 0.0025(13)
C28 0.054(2) 0.089(3) 0.038(2) -0.007(2) 0.0220(18) -0.008(2)
C29 0.070(3) 0.039(2) 0.089(4) 0.002(2) -0.011(3) 0.001(2)

loop_
_atom_type_symbol
_atom_type_description
_atom_type_scat_dispersion_real
_atom_type_scat_dispersion_imag
_atom_type_scat_source
C C 0.0033 0.0016 'International Tables Vol C Tables 4.2.6.8 and 6.1.1.4'
H H 0.0000 0.0000 'International Tables Vol C Tables 4.2.6.8 and 6.1.1.4'
O O 0.0106 0.0060 'International Tables Vol C Tables 4.2.6.8 and 6.1.1.4'
F F 0.0171 0.0103 'International Tables Vol C Tables 4.2.6.8 and 6.1.1.4'
Br Br -0.2901 2.4595 'International Tables Vol C Tables 4.2.6.8 and 6.1.1.4'

loop_
_geom_angle_atom_site_label_1
_geom_angle_atom_site_label_2
_geom_angle_atom_site_label_3
_geom_angle
C9 O1 C28 117.3(3)
C25 O3 C29 117.3(3)
C2 C1 C6 122.0(4)
C2 C1 H1A 119.0
C6 C1 H1A 119.0
C3 C2 C1 118.1(4)
C3 C2 H2A 120.9
C1 C2 H2A 120.9
C2 C3 C4 122.5(4)
C2 C3 F1 118.5(4)
C4 C3 F1 119.0(4)
C3 C4 C5 119.0(4)
C3 C4 H4A 120.5
C5 C4 H4A 120.5
C4 C5 C6 120.7(4)
C4 C5 H5A 119.7
C6 C5 H5A 119.7
C1 C6 C5 117.8(3)
C1 C6 C7 120.8(3)
C5 C6 C7 121.3(3)
C12 C7 C8 118.4(3)
C12 C7 C6 122.0(3)
C8 C7 C6 119.6(3)
C9 C8 C7 119.9(3)
C9 C8 H8A 120.1
C7 C8 H8A 120.1
O1 C9 C8 122.6(3)
O1 C9 C10 115.6(3)
C8 C9 C10 121.7(3)
C9 C10 C11 118.9(3)
C9 C10 C19 118.2(3)
C11 C10 C19 122.7(3)
C10 C11 C12 119.1(3)
C10 C11 C13 122.9(3)
C12 C11 C13 118.0(3)
C7 C12 C11 122.0(3)
C7 C12 H12A 119.0
C11 C12 H12A 119.0
C18 C13 C14 118.0(3)
C18 C13 C11 120.1(3)
C14 C13 C11 121.8(3)
C13 C14 C15 120.5(4)
C13 C14 H14A 119.8
C15 C14 H14A 119.8
C16 C15 C14 119.1(4)
C16 C15 H15A 120.5
C14 C15 H15A 120.5
C15 C16 C17 123.0(4)
C15 C16 F2 118.5(4)
C17 C16 F2 118.5(4)
C16 C17 C18 118.0(4)
C16 C17 H17A 121.0
C18 C17 H17A 121.0
C13 C18 C17 121.4(4)
C13 C18 H18A 119.3
C17 C18 H18A 119.3
O2 C19 C20 120.3(3)
O2 C19 C10 120.5(3)
C20 C19 C10 119.3(3)
C21 C20 C19 124.3(3)
C21 C20 H20A 117.8
C19 C20 H20A 117.8
C20 C21 C22 128.0(4)
C20 C21 H21A 116.0
C22 C21 H21A 116.0
C23 C22 C27 118.2(3)
C23 C22 C21 119.9(3)
C27 C22 C21 121.9(3)
C22 C23 C24 121.6(4)
C22 C23 H23A 119.2
C24 C23 H23A 119.2
C25 C24 C23 119.9(3)
C25 C24 H24A 120.0
C23 C24 H24A 120.0
O3 C25 C24 125.4(3)
O3 C25 C26 115.3(3)
C24 C25 C26 119.3(3)
C27 C26 C25 120.5(3)
C27 C26 Br1 119.5(3)
C25 C26 Br1 120.0(3)
C26 C27 C22 120.4(3)
C26 C27 H27A 119.8
C22 C27 H27A 119.8
O1 C28 H28A 109.5
O1 C28 H28B 109.5
H28A C28 H28B 109.5
O1 C28 H28C 109.5
H28A C28 H28C 109.5
H28B C28 H28C 109.5
O3 C29 H29A 109.5
O3 C29 H29B 109.5
H29A C29 H29B 109.5
O3 C29 H29D 109.5
H29A C29 H29D 109.5
H29B C29 H29D 109.5

loop_
_geom_bond_atom_site_label_1
_geom_bond_atom_site_label_2
_geom_bond_distance
Br1 C26 1.882(4)
F1 C3 1.370(5)
F2 C16 1.370(4)
O1 C9 1.378(4)
O1 C28 1.427(5)
O2 C19 1.218(4)
O3 C25 1.362(4)
O3 C29 1.422(5)
C1 C2 1.379(6)
C1 C6 1.390(5)
C1 H1A 0.9300
C2 C3 1.360(6)
C2 H2A 0.9300
C3 C4 1.369(7)
C4 C5 1.383(6)
C4 H4A 0.9300
C5 C6 1.392(5)
C5 H5A 0.9300
C6 C7 1.485(5)
C7 C12 1.386(5)
C7 C8 1.398(5)
C8 C9 1.379(5)
C8 H8A 0.9300
C9 C10 1.391(4)
C10 C11 1.394(5)
C10 C19 1.522(5)
C11 C12 1.394(5)
C11 C13 1.498(4)
C12 H12A 0.9300
C13 C18 1.380(5)
C13 C14 1.384(5)
C14 C15 1.390(6)
C14 H14A 0.9300
C15 C16 1.344(6)
C15 H15A 0.9300
C16 C17 1.351(6)
C17 C18 1.392(5)
C17 H17A 0.9300
C18 H18A 0.9300
C19 C20 1.468(5)
C20 C21 1.327(5)
C20 H20A 0.9300
C21 C22 1.479(5)
C21 H21A 0.9300
C22 C23 1.380(5)
C22 C27 1.394(5)
C23 C24 1.398(5)
C23 H23A 0.9300
C24 C25 1.366(5)
C24 H24A 0.9300
C25 C26 1.398(5)
C26 C27 1.386(5)
C27 H27A 0.9300
C28 H28A 0.9600
C28 H28B 0.9600
C28 H28C 0.9600
C29 H29A 0.9600
C29 H29B 0.9600
C29 H29D 0.9600

loop_
_geom_hbond_atom_site_label_D
_geom_hbond_atom_site_label_H
_geom_hbond_atom_site_label_A
_geom_hbond_site_symmetry_A
_geom_hbond_distance_DH
_geom_hbond_distance_HA
_geom_hbond_distance_DA
_geom_hbond_angle_DHA
_geom_hbond_publ_flag
C29 H29B O2 2_546 0.96 2.41 3.303(6) 155 yes

loop_
_geom_torsion_atom_site_label_1
_geom_torsion_atom_site_label_2
_geom_torsion_atom_site_label_3
_geom_torsion_atom_site_label_4
_geom_torsion
C6 C1 C2 C3 1.4(7)
C1 C2 C3 C4 -1.4(7)
C1 C2 C3 F1 178.8(4)
C2 C3 C4 C5 -0.1(7)
F1 C3 C4 C5 179.7(4)
C3 C4 C5 C6 1.5(6)
C2 C1 C6 C5 -0.1(6)
C2 C1 C6 C7 -176.8(4)
C4 C5 C6 C1 -1.4(6)
C4 C5 C6 C7 175.3(4)
C1 C6 C7 C12 -32.0(5)
C5 C6 C7 C12 151.4(4)
C1 C6 C7 C8 146.0(4)
C5 C6 C7 C8 -30.6(5)
C12 C7 C8 C9 2.5(5)
C6 C7 C8 C9 -175.6(3)
C28 O1 C9 C8 1.9(5)
C28 O1 C9 C10 -176.1(3)
C7 C8 C9 O1 -177.7(3)
C7 C8 C9 C10 0.2(5)
O1 C9 C10 C11 175.0(3)
C8 C9 C10 C11 -3.0(5)
O1 C9 C10 C19 -0.5(4)
C8 C9 C10 C19 -178.5(3)
C9 C10 C11 C12 3.0(4)
C19 C10 C11 C12 178.4(3)
C9 C10 C11 C13 -178.6(3)
C19 C10 C11 C13 -3.2(5)
C8 C7 C12 C11 -2.4(5)
C6 C7 C12 C11 175.6(3)
C10 C11 C12 C7 -0.4(5)
C13 C11 C12 C7 -178.9(3)
C10 C11 C13 C18 134.8(4)
C12 C11 C13 C18 -46.8(5)
C10 C11 C13 C14 -49.4(5)
C12 C11 C13 C14 129.0(4)
C18 C13 C14 C15 0.2(6)
C11 C13 C14 C15 -175.6(4)
C13 C14 C15 C16 -0.3(7)
C14 C15 C16 C17 0.1(8)
C14 C15 C16 F2 -179.9(5)
C15 C16 C17 C18 0.1(8)
F2 C16 C17 C18 -179.8(5)
C14 C13 C18 C17 0.0(6)
C11 C13 C18 C17 175.9(4)
C16 C17 C18 C13 -0.2(7)
C9 C10 C19 O2 108.8(4)
C11 C10 C19 O2 -66.6(4)
C9 C10 C19 C20 -71.9(4)
C11 C10 C19 C20 112.7(4)
O2 C19 C20 C21 165.2(4)
C10 C19 C20 C21 -14.2(5)
C19 C20 C21 C22 -173.6(3)
C20 C21 C22 C23 176.7(4)
C20 C21 C22 C27 -1.7(6)
C27 C22 C23 C24 0.7(6)
C21 C22 C23 C24 -177.8(4)
C22 C23 C24 C25 0.9(6)
C29 O3 C25 C24 -5.3(6)
C29 O3 C25 C26 174.8(4)
C23 C24 C25 O3 177.1(4)
C23 C24 C25 C26 -3.0(6)
O3 C25 C26 C27 -176.6(3)
C24 C25 C26 C27 3.5(5)
O3 C25 C26 Br1 3.6(4)
C24 C25 C26 Br1 -176.3(3)
C25 C26 C27 C22 -1.9(5)
Br1 C26 C27 C22 177.9(3)
C23 C22 C27 C26 -0.2(5)
C21 C22 C27 C26 178.3(3)

loop_
_cod_related_entry_id
_cod_related_entry_database
_cod_related_entry_code
1 ChemSpider 30657237
